data_4073254
loop_
_publ_author_name
'Zhang, Hong'
'Feng, Li'
'Gong, Lei'
'Wu, Liqiong'
'He, Guomei'
'Wen, Tingbin'
'Yang, Fangzu'
'Xia, Haiping'

_publ_section_title
;
 Synthesis and Characterization of Stable Ruthenabenzenes Starting from
 HC&#x22EE;CCH(OH)C&#x22EE;CH
;
_journal_issue 10
_journal_name_full Organometallics
_journal_page_first 2705
_journal_paper_doi 10.1021/om070195k
_journal_volume 26
_journal_year 2007
_chemical_formula_moiety 'C69 H56 N2 Cl P3 Ru, 2 Cl, 1.5 CH2Cl2, 3 H2O'
_chemical_formula_sum 'C70.5 H65 Cl6 N2 O3 P3 Ru'
_chemical_formula_weight 1394.92
_chemical_name_systematic
; 
 ? 
;
_space_group_IT_number 2
_symmetry_cell_setting triclinic
_symmetry_space_group_name_Hall '-P 1'
_symmetry_space_group_name_H-M 'P -1'
_atom_sites_solution_hydrogens geom
_atom_sites_solution_primary direct
_atom_sites_solution_secondary difmap
_audit_creation_method SHELXL-97
_cell_angle_alpha 104.201(2)
_cell_angle_beta 106.209(3)
_cell_angle_gamma 102.962(3)
_cell_formula_units_Z 2
_cell_length_a 13.915(2)
_cell_length_b 14.921(2)
_cell_length_c 18.165(3)
_cell_measurement_reflns_used 5413
_cell_measurement_temperature 223(2)
_cell_measurement_theta_max 28.09
_cell_measurement_theta_min 2.25
_cell_volume 3332.8(9)
_computing_structure_refinement 'SHELXL-97 (Sheldrick, 1997)'
_computing_structure_solution 'SHELXS-97 (Sheldrick, 1990)'
_diffrn_ambient_temperature 223(2)
_diffrn_measured_fraction_theta_full 0.995
_diffrn_measured_fraction_theta_max 0.995
_diffrn_radiation_monochromator graphite
_diffrn_radiation_source 'fine-focus sealed tube'
_diffrn_radiation_type MoK\a
_diffrn_radiation_wavelength 0.71073
_diffrn_reflns_av_R_equivalents 0.0357
_diffrn_reflns_av_sigmaI/netI 0.0454
_diffrn_reflns_limit_h_max 16
_diffrn_reflns_limit_h_min -16
_diffrn_reflns_limit_k_max 18
_diffrn_reflns_limit_k_min -18
_diffrn_reflns_limit_l_max 21
_diffrn_reflns_limit_l_min -21
_diffrn_reflns_number 33450
_diffrn_reflns_theta_full 25.50
_diffrn_reflns_theta_max 25.50
_diffrn_reflns_theta_min 1.24
_exptl_absorpt_coefficient_mu 0.596
_exptl_absorpt_correction_T_max 1.000000
_exptl_absorpt_correction_T_min 0.890451
_exptl_absorpt_correction_type empirical
_exptl_absorpt_process_details SADABS
_exptl_crystal_colour Green
_exptl_crystal_density_diffrn 1.390
_exptl_crystal_density_method 'not measured'
_exptl_crystal_description Block
_exptl_crystal_F_000 1434
_exptl_crystal_size_max 0.47
_exptl_crystal_size_mid 0.27
_exptl_crystal_size_min 0.23
_refine_diff_density_max 1.404
_refine_diff_density_min -0.602
_refine_diff_density_rms 0.116
_refine_ls_extinction_method none
_refine_ls_goodness_of_fit_ref 1.153
_refine_ls_hydrogen_treatment constr
_refine_ls_matrix_type full
_refine_ls_number_parameters 784
_refine_ls_number_reflns 12344
_refine_ls_number_restraints 0
_refine_ls_restrained_S_all 1.153
_refine_ls_R_factor_all 0.0773
_refine_ls_R_factor_gt 0.0699
_refine_ls_shift/su_max 0.001
_refine_ls_shift/su_mean 0.000
_refine_ls_structure_factor_coef Fsqd
_refine_ls_weighting_details 'calc w=1/[\s^2^(Fo^2^)+(0.0808P)^2^+9.5103P] where P=(Fo^2^+2Fc^2^)/3'
_refine_ls_weighting_scheme calc
_refine_ls_wR_factor_gt 0.1776
_refine_ls_wR_factor_ref 0.1822
_reflns_number_gt 11133
_reflns_number_total 12344
_reflns_threshold_expression >2sigma(I)
_cod_data_source_file om070195ksi20070302_044607.cif
_cod_data_source_block Complex7
_cod_depositor_comments
;
The following automatic conversions were performed:

'_symmetry_cell_setting' value 'Triclinic' changed to 'triclinic'
according to /home/saulius/struct/CIF-dictionaries/cif_core.dic
dictionary named 'cif_core.dic' version 2.4.1 from
2010-06-29.

'_exptl_absorpt_correction_type' value 'Empirical'
changed to 'empirical' according to
/home/saulius/struct/CIF-dictionaries/cif_core.dic dictionary named
'cif_core.dic' version 2.4.1 from 2010-06-29.

Automatic conversion script
Id: cif_fix_values 1715 2011-07-08 13:25:40Z adriana 
;
_cod_original_cell_volume 3332.6(9)
_cod_original_sg_symbol_H-M P-1
_cod_original_formula_sum 'C70.50 H65 Cl6 N2 O3 P3 Ru'
_cod_database_code 4073254

loop_
_symmetry_equiv_pos_as_xyz
'x, y, z'
'-x, -y, -z'

loop_
_atom_site_label
_atom_site_type_symbol
_atom_site_fract_x
_atom_site_fract_y
_atom_site_fract_z
_atom_site_U_iso_or_equiv
_atom_site_adp_type
_atom_site_occupancy
_atom_site_symmetry_multiplicity
_atom_site_calc_flag
_atom_site_refinement_flags
Ru1 Ru 0.49798(3) 0.23157(2) 0.21883(2) 0.01958(12) Uani 1 1 d .
Cl1 Cl 0.46365(10) 0.12513(10) 0.08243(7) 0.0352(3) Uani 1 1 d .
Cl1S Cl 0.31351(18) 0.63857(14) 0.15324(14) 0.0792(6) Uani 1 1 d .
Cl2 Cl 0.92295(18) 0.14593(19) 0.60903(15) 0.0871(7) Uani 1 1 d .
Cl2S Cl 0.21366(17) 0.48586(15) 0.20542(11) 0.0692(5) Uani 1 1 d .
Cl3 Cl 0.9002(2) 0.62954(16) 0.05169(12) 0.0856(7) Uani 1 1 d .
Cl3S Cl 0.0236(2) 0.5749(2) 0.2573(2) 0.0493(7) Uani 0.50 1 d P
Cl4S Cl -0.1726(3) 0.5763(3) 0.2812(3) 0.0729(11) Uani 0.50 1 d P
P1 P 0.51479(9) 0.33709(8) 0.34228(7) 0.0215(3) Uani 1 1 d .
P2 P 0.50045(10) -0.05974(9) 0.25476(8) 0.0258(3) Uani 1 1 d .
P3 P 0.81787(9) 0.19967(9) 0.22405(7) 0.0248(3) Uani 1 1 d .
O1W O 1.0616(4) 0.0691(4) 0.4197(3) 0.0735(15) Uani 1 1 d .
H1WA H 0.9966 0.0497 0.4132 0.088 Uiso 1 1 d R
H1WB H 1.0864 0.0226 0.4234 0.088 Uiso 1 1 d R
O2W O 0.8538(4) 0.0356(4) 0.4176(4) 0.0758(15) Uani 1 1 d .
H2WA H 0.8781 0.0724 0.4668 0.091 Uiso 1 1 d R
H2WB H 0.8369 -0.0232 0.4165 0.091 Uiso 1 1 d R
O3W O 1.1451(4) 0.1536(4) 0.5885(4) 0.0855(18) Uani 1 1 d .
H3WA H 1.1121 0.1254 0.5378 0.103 Uiso 1 1 d R
H3WB H 1.1903 0.1259 0.6043 0.103 Uiso 1 1 d R
C1 C 0.4875(4) 0.1195(3) 0.2553(3) 0.0238(9) Uani 1 1 d .
H1A H 0.4395 0.1066 0.2818 0.029 Uiso 1 1 calc R
C1S C 0.1924(7) 0.5562(6) 0.1397(5) 0.070(2) Uani 1 1 d .
H1SA H 0.1595 0.5131 0.0832 0.084 Uiso 1 1 calc R
H1SB H 0.1446 0.5922 0.1518 0.084 Uiso 1 1 calc R
C2 C 0.5464(4) 0.0573(3) 0.2446(3) 0.0237(9) Uani 1 1 d .
C2S C -0.0724(9) 0.6297(8) 0.2457(6) 0.036(2) Uani 0.50 1 d P
H2SA H -0.1043 0.6222 0.1883 0.043 Uiso 0.50 1 calc PR
H2SB H -0.0411 0.6994 0.2764 0.043 Uiso 0.50 1 calc PR
C3 C 0.6401(4) 0.0819(3) 0.2302(3) 0.0258(10) Uani 1 1 d .
H3A H 0.6727 0.0337 0.2205 0.031 Uiso 1 1 calc R
C4 C 0.6885(4) 0.1741(3) 0.2294(3) 0.0234(9) Uani 1 1 d .
C5 C 0.6454(4) 0.2509(3) 0.2418(3) 0.0226(9) Uani 1 1 d .
H5A H 0.6915 0.3151 0.2625 0.027 Uiso 1 1 calc R
C201 C 0.5630(5) 0.4069(4) 0.1565(3) 0.0366(12) Uani 1 1 d .
H10A H 0.6319 0.4090 0.1843 0.044 Uiso 1 1 calc R
C202 C 0.5498(5) 0.4735(4) 0.1170(4) 0.0457(14) Uani 1 1 d .
H10B H 0.6085 0.5197 0.1175 0.055 Uiso 1 1 calc R
C203 C 0.4498(6) 0.4712(5) 0.0771(4) 0.0490(16) Uani 1 1 d .
H10C H 0.4387 0.5163 0.0501 0.059 Uiso 1 1 calc R
C204 C 0.3656(5) 0.4023(4) 0.0769(3) 0.0405(13) Uani 1 1 d .
H10D H 0.2963 0.3997 0.0496 0.049 Uiso 1 1 calc R
C205 C 0.3837(4) 0.3364(4) 0.1173(3) 0.0313(11) Uani 1 1 d .
C101 C 0.2974(4) 0.2620(4) 0.1215(3) 0.0287(11) Uani 1 1 d .
C102 C 0.1916(5) 0.2474(4) 0.0801(3) 0.0404(13) Uani 1 1 d .
H10E H 0.1723 0.2861 0.0484 0.049 Uiso 1 1 calc R
C103 C 0.1162(5) 0.1761(5) 0.0861(4) 0.0470(15) Uani 1 1 d .
H10F H 0.0445 0.1655 0.0584 0.056 Uiso 1 1 calc R
C104 C 0.1451(4) 0.1194(5) 0.1329(4) 0.0432(14) Uani 1 1 d .
H10G H 0.0942 0.0698 0.1375 0.052 Uiso 1 1 calc R
C105 C 0.2512(4) 0.1384(4) 0.1726(3) 0.0340(11) Uani 1 1 d .
H11A H 0.2717 0.1007 0.2049 0.041 Uiso 1 1 calc R
C111 C 0.5637(4) 0.4664(3) 0.3566(3) 0.0245(10) Uani 1 1 d .
C112 C 0.6600(4) 0.5254(4) 0.4153(3) 0.0338(11) Uani 1 1 d .
H11B H 0.6989 0.4993 0.4508 0.041 Uiso 1 1 calc R
C113 C 0.7000(4) 0.6218(4) 0.4227(4) 0.0423(13) Uani 1 1 d .
H11C H 0.7652 0.6608 0.4632 0.051 Uiso 1 1 calc R
C114 C 0.6447(5) 0.6608(4) 0.3710(4) 0.0429(14) Uani 1 1 d .
H11D H 0.6725 0.7262 0.3756 0.051 Uiso 1 1 calc R
C115 C 0.5484(4) 0.6041(4) 0.3124(3) 0.0342(12) Uani 1 1 d .
H11E H 0.5098 0.6312 0.2776 0.041 Uiso 1 1 calc R
C116 C 0.5084(4) 0.5070(4) 0.3048(3) 0.0300(11) Uani 1 1 d .
H11F H 0.4432 0.4683 0.2641 0.036 Uiso 1 1 calc R
C121 C 0.3877(4) 0.3154(3) 0.3561(3) 0.0249(10) Uani 1 1 d .
C122 C 0.3253(4) 0.3748(4) 0.3466(4) 0.0399(13) Uani 1 1 d .
H12A H 0.3511 0.4337 0.3381 0.048 Uiso 1 1 calc R
C123 C 0.2259(4) 0.3481(5) 0.3494(4) 0.0514(16) Uani 1 1 d .
H12D H 0.1836 0.3883 0.3411 0.062 Uiso 1 1 calc R
C124 C 0.1871(5) 0.2644(5) 0.3640(4) 0.0503(16) Uani 1 1 d .
H12C H 0.1190 0.2473 0.3664 0.060 Uiso 1 1 calc R
C125 C 0.2495(5) 0.2053(4) 0.3754(4) 0.0439(14) Uani 1 1 d .
H12B H 0.2242 0.1477 0.3860 0.053 Uiso 1 1 calc R
C126 C 0.3481(4) 0.2304(4) 0.3711(3) 0.0353(12) Uani 1 1 d .
H12E H 0.3897 0.1894 0.3785 0.042 Uiso 1 1 calc R
C131 C 0.5987(4) 0.3280(3) 0.4364(3) 0.0238(9) Uani 1 1 d .
C132 C 0.6800(4) 0.2896(4) 0.4380(3) 0.0308(11) Uani 1 1 d .
H13E H 0.6921 0.2654 0.3897 0.037 Uiso 1 1 calc R
C133 C 0.7445(4) 0.2862(4) 0.5105(3) 0.0377(12) Uani 1 1 d .
H13B H 0.8002 0.2602 0.5112 0.045 Uiso 1 1 calc R
C134 C 0.7263(5) 0.3211(4) 0.5810(3) 0.0406(13) Uani 1 1 d .
H13C H 0.7689 0.3180 0.6300 0.049 Uiso 1 1 calc R
C135 C 0.6455(5) 0.3607(4) 0.5799(3) 0.0399(13) Uani 1 1 d .
H13A H 0.6341 0.3856 0.6284 0.048 Uiso 1 1 calc R
C136 C 0.5814(4) 0.3638(4) 0.5078(3) 0.0336(11) Uani 1 1 d .
H13D H 0.5260 0.3903 0.5073 0.040 Uiso 1 1 calc R
C211 C 0.5553(4) -0.1427(3) 0.2030(3) 0.0280(10) Uani 1 1 d .
C212 C 0.6411(5) -0.1627(4) 0.2473(3) 0.0428(14) Uani 1 1 d .
H21A H 0.6685 -0.1356 0.3042 0.051 Uiso 1 1 calc R
C213 C 0.6867(6) -0.2229(5) 0.2077(4) 0.0517(16) Uani 1 1 d .
H21B H 0.7448 -0.2369 0.2380 0.062 Uiso 1 1 calc R
C214 C 0.6480(5) -0.2617(4) 0.1254(4) 0.0459(15) Uani 1 1 d .
H21C H 0.6791 -0.3026 0.0988 0.055 Uiso 1 1 calc R
C215 C 0.5636(6) -0.2412(5) 0.0814(4) 0.0576(18) Uani 1 1 d .
H21D H 0.5370 -0.2679 0.0245 0.069 Uiso 1 1 calc R
C216 C 0.5170(5) -0.1817(5) 0.1199(3) 0.0515(17) Uani 1 1 d .
H21E H 0.4590 -0.1679 0.0892 0.062 Uiso 1 1 calc R
C221 C 0.3593(4) -0.0978(4) 0.2108(4) 0.0373(13) Uani 1 1 d .
C222 C 0.3141(5) -0.0920(4) 0.1340(4) 0.0502(16) Uani 1 1 d .
H22A H 0.3569 -0.0663 0.1075 0.060 Uiso 1 1 calc R
C223 C 0.2051(6) -0.1247(6) 0.0971(5) 0.073(2) Uani 1 1 d .
H22B H 0.1744 -0.1224 0.0447 0.087 Uiso 1 1 calc R
C224 C 0.1423(6) -0.1602(7) 0.1354(7) 0.095(3) Uani 1 1 d .
H22C H 0.0686 -0.1833 0.1094 0.114 Uiso 1 1 calc R
C225 C 0.1870(6) -0.1620(6) 0.2130(7) 0.082(3) Uani 1 1 d .
H22D H 0.1434 -0.1845 0.2402 0.099 Uiso 1 1 calc R
C226 C 0.2949(5) -0.1312(5) 0.2508(5) 0.0578(18) Uani 1 1 d .
H22E H 0.3247 -0.1330 0.3035 0.069 Uiso 1 1 calc R
C231 C 0.5418(4) -0.0547(3) 0.3589(3) 0.0294(11) Uani 1 1 d .
C232 C 0.5195(5) -0.1392(4) 0.3789(4) 0.0444(14) Uani 1 1 d .
H23A H 0.4783 -0.1991 0.3383 0.053 Uiso 1 1 calc R
C233 C 0.5580(6) -0.1345(5) 0.4581(4) 0.0528(17) Uani 1 1 d .
H23B H 0.5416 -0.1911 0.4722 0.063 Uiso 1 1 calc R
C234 C 0.6209(5) -0.0468(5) 0.5177(4) 0.0467(15) Uani 1 1 d .
H23C H 0.6486 -0.0446 0.5718 0.056 Uiso 1 1 calc R
C235 C 0.6431(5) 0.0362(4) 0.4987(3) 0.0435(14) Uani 1 1 d .
H23D H 0.6854 0.0956 0.5397 0.052 Uiso 1 1 calc R
C236 C 0.6036(4) 0.0335(4) 0.4191(3) 0.0356(12) Uani 1 1 d .
H23E H 0.6185 0.0908 0.4058 0.043 Uiso 1 1 calc R
C311 C 0.9099(4) 0.2776(4) 0.3228(3) 0.0298(11) Uani 1 1 d .
C312 C 0.9664(4) 0.3729(4) 0.3363(4) 0.0384(12) Uani 1 1 d .
H31A H 0.9602 0.3978 0.2930 0.046 Uiso 1 1 calc R
C313 C 1.0324(5) 0.4313(4) 0.4146(4) 0.0468(15) Uani 1 1 d .
H31B H 1.0710 0.4960 0.4244 0.056 Uiso 1 1 calc R
C314 C 1.0416(5) 0.3950(5) 0.4779(4) 0.0501(16) Uani 1 1 d .
H31C H 1.0874 0.4346 0.5305 0.060 Uiso 1 1 calc R
C315 C 0.9841(5) 0.3009(5) 0.4647(4) 0.0470(15) Uani 1 1 d .
H31D H 0.9908 0.2764 0.5082 0.056 Uiso 1 1 calc R
C316 C 0.9161(4) 0.2421(4) 0.3869(3) 0.0381(12) Uani 1 1 d .
H31E H 0.8747 0.1786 0.3780 0.046 Uiso 1 1 calc R
C321 C 0.8272(4) 0.2605(4) 0.1511(3) 0.0298(11) Uani 1 1 d .
C322 C 0.7416(5) 0.2786(5) 0.1048(3) 0.0421(13) Uani 1 1 d .
H32A H 0.6752 0.2575 0.1094 0.051 Uiso 1 1 calc R
C323 C 0.7546(6) 0.3281(6) 0.0515(4) 0.0615(19) Uani 1 1 d .
H32D H 0.6975 0.3423 0.0201 0.074 Uiso 1 1 calc R
C324 C 0.8531(6) 0.3569(5) 0.0449(4) 0.0598(18) Uani 1 1 d .
H32E H 0.8622 0.3923 0.0098 0.072 Uiso 1 1 calc R
C325 C 0.9363(5) 0.3354(5) 0.0878(4) 0.0500(16) Uani 1 1 d .
H32B H 1.0015 0.3531 0.0808 0.060 Uiso 1 1 calc R
C326 C 0.9241(5) 0.2871(4) 0.1419(4) 0.0420(13) Uani 1 1 d .
H32C H 0.9813 0.2722 0.1724 0.050 Uiso 1 1 calc R
C331 C 0.8458(4) 0.0882(3) 0.1909(3) 0.0268(10) Uani 1 1 d .
C332 C 0.9221(4) 0.0607(4) 0.2385(3) 0.0344(12) Uani 1 1 d .
H33A H 0.9641 0.1019 0.2916 0.041 Uiso 1 1 calc R
C333 C 0.9366(5) -0.0279(4) 0.2079(4) 0.0427(14) Uani 1 1 d .
H33B H 0.9889 -0.0464 0.2403 0.051 Uiso 1 1 calc R
C334 C 0.8754(5) -0.0887(4) 0.1309(4) 0.0458(14) Uani 1 1 d .
H33C H 0.8858 -0.1486 0.1105 0.055 Uiso 1 1 calc R
C335 C 0.7980(5) -0.0618(5) 0.0828(4) 0.0495(15) Uani 1 1 d .
H33D H 0.7557 -0.1038 0.0300 0.059 Uiso 1 1 calc R
C336 C 0.7829(5) 0.0267(4) 0.1126(3) 0.0404(13) Uani 1 1 d .
H33E H 0.7306 0.0452 0.0801 0.048 Uiso 1 1 calc R
N2 N 0.4822(3) 0.3393(3) 0.1572(2) 0.0280(9) Uani 1 1 d .
N1 N 0.3267(3) 0.2074(3) 0.1676(2) 0.0278(9) Uani 1 1 d .

loop_
_atom_site_aniso_label
_atom_site_aniso_U_11
_atom_site_aniso_U_22
_atom_site_aniso_U_33
_atom_site_aniso_U_23
_atom_site_aniso_U_13
_atom_site_aniso_U_12
Ru1 0.0215(2) 0.01892(19) 0.0195(2) 0.00658(14) 0.00739(14) 0.00813(14)
Cl1 0.0400(7) 0.0404(7) 0.0214(6) 0.0041(5) 0.0069(5) 0.0174(6)
Cl1S 0.0870(15) 0.0524(11) 0.0806(14) 0.0164(10) 0.0106(11) 0.0188(10)
Cl2 0.0717(14) 0.0967(16) 0.0817(15) 0.0193(13) 0.0171(11) 0.0288(12)
Cl2S 0.0854(14) 0.0734(12) 0.0470(10) 0.0205(9) 0.0133(9) 0.0336(10)
Cl3 0.1210(19) 0.0677(12) 0.0528(11) 0.0290(10) 0.0038(11) 0.0250(12)
Cl3S 0.0354(15) 0.0538(18) 0.067(2) 0.0260(15) 0.0217(14) 0.0178(13)
Cl4S 0.0362(17) 0.105(3) 0.075(2) 0.020(2) 0.0333(17) 0.0108(18)
P1 0.0243(6) 0.0177(5) 0.0241(6) 0.0073(5) 0.0094(5) 0.0080(5)
P2 0.0287(6) 0.0202(6) 0.0271(6) 0.0062(5) 0.0100(5) 0.0068(5)
P3 0.0228(6) 0.0285(6) 0.0248(6) 0.0074(5) 0.0104(5) 0.0102(5)
O1W 0.059(3) 0.095(4) 0.083(4) 0.061(3) 0.026(3) 0.018(3)
O2W 0.074(4) 0.084(4) 0.081(4) 0.046(3) 0.027(3) 0.028(3)
O3W 0.060(3) 0.077(4) 0.084(4) 0.027(3) -0.003(3) -0.010(3)
C1 0.028(2) 0.024(2) 0.021(2) 0.0093(19) 0.0091(19) 0.0079(19)
C1S 0.084(6) 0.068(5) 0.055(4) 0.023(4) 0.012(4) 0.032(4)
C2 0.026(2) 0.020(2) 0.021(2) 0.0062(18) 0.0061(19) 0.0052(19)
C2S 0.047(6) 0.032(5) 0.020(5) 0.004(4) 0.006(4) 0.011(5)
C3 0.028(2) 0.027(2) 0.021(2) 0.0038(19) 0.0083(19) 0.011(2)
C4 0.023(2) 0.027(2) 0.019(2) 0.0051(19) 0.0084(18) 0.0084(19)
C5 0.022(2) 0.023(2) 0.020(2) 0.0051(18) 0.0059(18) 0.0066(18)
C201 0.050(3) 0.035(3) 0.036(3) 0.016(2) 0.024(3) 0.020(3)
C202 0.067(4) 0.036(3) 0.047(3) 0.019(3) 0.032(3) 0.019(3)
C203 0.082(5) 0.046(3) 0.039(3) 0.024(3) 0.031(3) 0.034(3)
C204 0.061(4) 0.045(3) 0.029(3) 0.015(2) 0.020(3) 0.034(3)
C205 0.046(3) 0.031(3) 0.019(2) 0.003(2) 0.013(2) 0.021(2)
C101 0.034(3) 0.034(3) 0.021(2) 0.004(2) 0.010(2) 0.019(2)
C102 0.043(3) 0.050(3) 0.029(3) 0.010(2) 0.006(2) 0.028(3)
C103 0.029(3) 0.059(4) 0.043(3) 0.002(3) 0.006(3) 0.020(3)
C104 0.031(3) 0.050(3) 0.046(3) 0.011(3) 0.015(3) 0.012(3)
C105 0.030(3) 0.038(3) 0.031(3) 0.009(2) 0.009(2) 0.011(2)
C111 0.031(3) 0.020(2) 0.027(2) 0.0036(19) 0.017(2) 0.0100(19)
C112 0.029(3) 0.029(3) 0.037(3) 0.009(2) 0.007(2) 0.006(2)
C113 0.032(3) 0.037(3) 0.048(3) 0.010(3) 0.009(3) 0.004(2)
C114 0.051(4) 0.024(3) 0.058(4) 0.014(3) 0.026(3) 0.012(2)
C115 0.035(3) 0.033(3) 0.041(3) 0.016(2) 0.014(2) 0.018(2)
C116 0.034(3) 0.030(3) 0.023(2) 0.004(2) 0.008(2) 0.012(2)
C121 0.021(2) 0.027(2) 0.021(2) 0.0014(19) 0.0076(18) 0.0041(19)
C122 0.038(3) 0.044(3) 0.048(3) 0.018(3) 0.022(3) 0.020(3)
C123 0.025(3) 0.074(5) 0.069(4) 0.029(4) 0.023(3) 0.027(3)
C124 0.028(3) 0.064(4) 0.054(4) 0.010(3) 0.022(3) 0.009(3)
C125 0.044(3) 0.043(3) 0.043(3) 0.009(3) 0.027(3) 0.003(3)
C126 0.040(3) 0.035(3) 0.036(3) 0.012(2) 0.021(2) 0.012(2)
C131 0.024(2) 0.022(2) 0.022(2) 0.0078(19) 0.0049(19) 0.0045(18)
C132 0.035(3) 0.032(3) 0.026(3) 0.007(2) 0.011(2) 0.013(2)
C133 0.032(3) 0.042(3) 0.039(3) 0.015(3) 0.007(2) 0.016(2)
C134 0.043(3) 0.044(3) 0.030(3) 0.017(2) 0.003(2) 0.012(3)
C135 0.051(3) 0.046(3) 0.025(3) 0.009(2) 0.014(2) 0.020(3)
C136 0.040(3) 0.036(3) 0.030(3) 0.010(2) 0.017(2) 0.015(2)
C211 0.033(3) 0.021(2) 0.029(3) 0.006(2) 0.012(2) 0.008(2)
C212 0.055(4) 0.049(3) 0.031(3) 0.012(3) 0.016(3) 0.029(3)
C213 0.062(4) 0.060(4) 0.047(4) 0.020(3) 0.020(3) 0.042(3)
C214 0.066(4) 0.040(3) 0.041(3) 0.008(3) 0.027(3) 0.029(3)
C215 0.079(5) 0.063(4) 0.031(3) 0.004(3) 0.020(3) 0.035(4)
C216 0.066(4) 0.054(4) 0.029(3) 0.002(3) 0.004(3) 0.036(3)
C221 0.029(3) 0.023(3) 0.048(3) -0.002(2) 0.010(2) 0.006(2)
C222 0.041(3) 0.041(3) 0.053(4) 0.001(3) 0.004(3) 0.013(3)
C223 0.039(4) 0.068(5) 0.070(5) -0.014(4) -0.006(4) 0.013(4)
C224 0.034(4) 0.080(6) 0.126(9) -0.012(6) 0.008(5) 0.009(4)
C225 0.044(4) 0.080(6) 0.116(8) 0.013(5) 0.042(5) 0.010(4)
C226 0.047(4) 0.051(4) 0.076(5) 0.011(3) 0.035(4) 0.010(3)
C231 0.039(3) 0.025(2) 0.029(3) 0.010(2) 0.017(2) 0.013(2)
C232 0.069(4) 0.026(3) 0.039(3) 0.010(2) 0.025(3) 0.010(3)
C233 0.087(5) 0.040(3) 0.045(4) 0.025(3) 0.031(4) 0.023(3)
C234 0.068(4) 0.052(4) 0.030(3) 0.020(3) 0.020(3) 0.028(3)
C235 0.051(4) 0.042(3) 0.029(3) 0.008(2) 0.010(3) 0.009(3)
C236 0.043(3) 0.030(3) 0.035(3) 0.012(2) 0.014(2) 0.010(2)
C311 0.023(2) 0.037(3) 0.029(3) 0.004(2) 0.010(2) 0.014(2)
C312 0.037(3) 0.036(3) 0.043(3) 0.007(2) 0.017(3) 0.014(2)
C313 0.035(3) 0.034(3) 0.056(4) -0.006(3) 0.016(3) 0.008(2)
C314 0.033(3) 0.062(4) 0.036(3) -0.009(3) 0.005(3) 0.017(3)
C315 0.040(3) 0.074(5) 0.032(3) 0.014(3) 0.013(3) 0.030(3)
C316 0.031(3) 0.052(3) 0.035(3) 0.013(3) 0.013(2) 0.017(2)
C321 0.037(3) 0.030(3) 0.025(2) 0.009(2) 0.015(2) 0.013(2)
C322 0.047(3) 0.056(4) 0.035(3) 0.021(3) 0.019(3) 0.024(3)
C323 0.076(5) 0.083(5) 0.052(4) 0.045(4) 0.027(4) 0.043(4)
C324 0.079(5) 0.060(4) 0.053(4) 0.031(3) 0.035(4) 0.015(4)
C325 0.046(4) 0.056(4) 0.044(3) 0.017(3) 0.021(3) 0.001(3)
C326 0.042(3) 0.047(3) 0.039(3) 0.014(3) 0.019(3) 0.012(3)
C331 0.028(2) 0.029(2) 0.026(2) 0.005(2) 0.014(2) 0.012(2)
C332 0.031(3) 0.036(3) 0.034(3) 0.007(2) 0.010(2) 0.012(2)
C333 0.041(3) 0.041(3) 0.053(4) 0.017(3) 0.017(3) 0.024(3)
C334 0.047(3) 0.036(3) 0.053(4) 0.002(3) 0.021(3) 0.019(3)
C335 0.058(4) 0.046(3) 0.035(3) -0.005(3) 0.014(3) 0.023(3)
C336 0.040(3) 0.047(3) 0.030(3) 0.001(2) 0.009(2) 0.022(3)
N2 0.040(2) 0.028(2) 0.021(2) 0.0089(17) 0.0135(18) 0.0150(18)
N1 0.027(2) 0.034(2) 0.021(2) 0.0054(17) 0.0064(17) 0.0150(18)

loop_
_atom_type_symbol
_atom_type_description
_atom_type_scat_dispersion_real
_atom_type_scat_dispersion_imag
_atom_type_scat_source
C C 0.0033 0.0016 'International Tables Vol C Tables 4.2.6.8 and 6.1.1.4'
H H 0.0000 0.0000 'International Tables Vol C Tables 4.2.6.8 and 6.1.1.4'
N N 0.0061 0.0033 'International Tables Vol C Tables 4.2.6.8 and 6.1.1.4'
P P 0.1023 0.0942 'International Tables Vol C Tables 4.2.6.8 and 6.1.1.4'
Cl Cl 0.1484 0.1585 'International Tables Vol C Tables 4.2.6.8 and 6.1.1.4'
Ru Ru -1.2594 0.8363 'International Tables Vol C Tables 4.2.6.8 and 6.1.1.4'
O O 0.0106 0.0060 'International Tables Vol C Tables 4.2.6.8 and 6.1.1.4'

loop_
_geom_angle_atom_site_label_1
_geom_angle_atom_site_label_2
_geom_angle_atom_site_label_3
_geom_angle
C5 Ru1 C1 89.43(19)
C5 Ru1 N2 98.20(18)
C1 Ru1 N2 168.71(17)
C5 Ru1 N1 168.64(17)
C1 Ru1 N1 96.61(18)
N2 Ru1 N1 74.51(16)
C5 Ru1 P1 96.47(14)
C1 Ru1 P1 94.23(14)
N2 Ru1 P1 93.16(11)
N1 Ru1 P1 92.68(10)
C5 Ru1 Cl1 88.76(14)
C1 Ru1 Cl1 89.00(14)
N2 Ru1 Cl1 82.90(11)
N1 Ru1 Cl1 81.75(11)
P1 Ru1 Cl1 173.87(4)
C111 P1 C121 106.9(2)
C111 P1 C131 102.4(2)
C121 P1 C131 101.3(2)
C111 P1 Ru1 115.75(15)
C121 P1 Ru1 110.13(15)
C131 P1 Ru1 118.91(15)
C2 P2 C231 111.9(2)
C2 P2 C221 106.1(2)
C231 P2 C221 110.6(3)
C2 P2 C211 109.3(2)
C231 P2 C211 107.0(2)
C221 P2 C211 112.0(2)
C4 P3 C331 109.9(2)
C4 P3 C321 110.9(2)
C331 P3 C321 106.9(2)
C4 P3 C311 107.9(2)
C331 P3 C311 112.2(2)
C321 P3 C311 109.2(2)
C2 C1 Ru1 123.9(3)
Cl1S C1S Cl2S 109.8(4)
C1 C2 C3 123.9(4)
C1 C2 P2 117.2(4)
C3 C2 P2 118.8(4)
Cl3S C2S Cl4S 110.6(6)
C2 C3 C4 123.6(4)
C3 C4 C5 122.8(4)
C3 C4 P3 118.3(3)
C5 C4 P3 118.4(3)
C4 C5 Ru1 123.5(3)
N2 C201 C202 122.9(6)
C203 C202 C201 118.8(6)
C202 C203 C204 119.3(5)
C203 C204 C205 119.4(6)
N2 C205 C204 121.3(5)
N2 C205 C101 116.2(4)
C204 C205 C101 122.5(5)
N1 C101 C102 121.3(5)
N1 C101 C205 116.1(4)
C102 C101 C205 122.6(5)
C103 C102 C101 119.2(5)
C102 C103 C104 120.1(5)
C105 C104 C103 117.5(6)
N1 C105 C104 123.7(5)
C112 C111 C116 118.0(4)
C112 C111 P1 121.4(4)
C116 C111 P1 120.5(4)
C113 C112 C111 121.3(5)
C114 C113 C112 120.0(5)
C113 C114 C115 120.0(5)
C114 C115 C116 119.9(5)
C115 C116 C111 120.7(5)
C122 C121 C126 118.2(5)
C122 C121 P1 123.8(4)
C126 C121 P1 117.8(4)
C123 C122 C121 120.3(6)
C124 C123 C122 121.4(6)
C123 C124 C125 118.9(5)
C126 C125 C124 120.1(6)
C125 C126 C121 121.1(5)
C132 C131 C136 119.5(4)
C132 C131 P1 121.7(4)
C136 C131 P1 118.8(4)
C131 C132 C133 120.6(5)
C134 C133 C132 119.6(5)
C133 C134 C135 120.1(5)
C134 C135 C136 120.3(5)
C135 C136 C131 119.9(5)
C216 C211 C212 119.4(5)
C216 C211 P2 121.0(4)
C212 C211 P2 119.5(4)
C211 C212 C213 119.9(5)
C214 C213 C212 120.4(6)
C213 C214 C215 119.7(5)
C214 C215 C216 120.6(6)
C211 C216 C215 120.0(6)
C226 C221 C222 119.6(6)
C226 C221 P2 122.3(5)
C222 C221 P2 118.1(5)
C223 C222 C221 119.3(7)
C224 C223 C222 120.9(9)
C223 C224 C225 119.7(8)
C226 C225 C224 120.7(8)
C225 C226 C221 119.6(8)
C236 C231 C232 120.0(5)
C236 C231 P2 119.2(4)
C232 C231 P2 120.6(4)
C233 C232 C231 119.5(5)
C232 C233 C234 120.3(5)
C235 C234 C233 120.7(5)
C234 C235 C236 120.0(5)
C235 C236 C231 119.5(5)
C316 C311 C312 120.4(5)
C316 C311 P3 117.7(4)
C312 C311 P3 121.7(4)
C311 C312 C313 119.3(6)
C314 C313 C312 120.4(6)
C313 C314 C315 120.4(6)
C314 C315 C316 120.0(6)
C311 C316 C315 119.5(6)
C322 C321 C326 120.8(5)
C322 C321 P3 121.8(4)
C326 C321 P3 117.3(4)
C321 C322 C323 119.0(6)
C322 C323 C324 119.3(6)
C325 C324 C323 121.8(6)
C324 C325 C326 119.1(6)
C325 C326 C321 119.8(6)
C332 C331 C336 120.1(5)
C332 C331 P3 124.1(4)
C336 C331 P3 115.8(4)
C331 C332 C333 119.8(5)
C334 C333 C332 120.5(5)
C333 C334 C335 120.0(5)
C336 C335 C334 120.1(5)
C335 C336 C331 119.5(5)
C201 N2 C205 118.3(4)
C201 N2 Ru1 124.7(4)
C205 N2 Ru1 117.0(3)
C105 N1 C101 118.2(4)
C105 N1 Ru1 125.5(3)
C101 N1 Ru1 116.0(3)

loop_
_geom_bond_atom_site_label_1
_geom_bond_atom_site_label_2
_geom_bond_distance
Ru1 C5 1.914(4)
Ru1 C1 1.935(4)
Ru1 N2 2.189(4)
Ru1 N1 2.210(4)
Ru1 P1 2.3178(12)
Ru1 Cl1 2.4407(13)
Cl1S C1S 1.761(9)
Cl2S C1S 1.781(8)
Cl3S C2S 1.707(11)
Cl4S C2S 1.802(12)
P1 C111 1.821(5)
P1 C121 1.824(5)
P1 C131 1.838(5)
P2 C2 1.793(5)
P2 C231 1.794(5)
P2 C221 1.794(5)
P2 C211 1.803(5)
P3 C4 1.790(5)
P3 C331 1.792(5)
P3 C321 1.797(5)
P3 C311 1.798(5)
C1 C2 1.382(6)
C2 C3 1.387(7)
C3 C4 1.396(7)
C4 C5 1.407(6)
C201 N2 1.335(7)
C201 C202 1.376(8)
C202 C203 1.366(9)
C203 C204 1.372(9)
C204 C205 1.388(7)
C205 N2 1.345(7)
C205 C101 1.476(7)
C101 N1 1.351(6)
C101 C102 1.392(7)
C102 C103 1.365(9)
C103 C104 1.384(9)
C104 C105 1.378(8)
C105 N1 1.336(7)
C111 C112 1.387(7)
C111 C116 1.390(7)
C112 C113 1.378(8)
C113 C114 1.370(8)
C114 C115 1.378(8)
C115 C116 1.387(7)
C121 C122 1.379(7)
C121 C126 1.388(7)
C122 C123 1.370(8)
C123 C124 1.365(9)
C124 C125 1.381(9)
C125 C126 1.368(8)
C131 C132 1.374(7)
C131 C136 1.386(7)
C132 C133 1.391(7)
C133 C134 1.375(8)
C134 C135 1.379(8)
C135 C136 1.382(8)
C211 C216 1.371(7)
C211 C212 1.379(7)
C212 C213 1.386(8)
C213 C214 1.359(9)
C214 C215 1.367(9)
C215 C216 1.380(9)
C221 C226 1.386(9)
C221 C222 1.394(9)
C222 C223 1.388(9)
C223 C224 1.359(14)
C224 C225 1.381(14)
C225 C226 1.377(11)
C231 C236 1.388(7)
C231 C232 1.388(7)
C232 C233 1.366(8)
C233 C234 1.382(9)
C234 C235 1.359(8)
C235 C236 1.383(8)
C311 C316 1.382(8)
C311 C312 1.386(8)
C312 C313 1.389(8)
C313 C314 1.373(10)
C314 C315 1.374(10)
C315 C316 1.391(8)
C321 C322 1.378(8)
C321 C326 1.386(8)
C322 C323 1.379(8)
C323 C324 1.388(10)
C324 C325 1.355(10)
C325 C326 1.377(8)
C331 C332 1.379(7)
C331 C336 1.391(7)
C332 C333 1.385(7)
C333 C334 1.368(9)
C334 C335 1.386(9)
C335 C336 1.385(8)
